data_8000346
loop_
_publ_author_name
'Sarkar, Sounak'
'Thomas, Sajesh P.'
'Potnuru, Lokeswara Rao'
'Edwards, Alison J.'
'Grosjean, Arnaud'
'Ramanathan, Krishna Venkatachala'
'Guru Row, T. N.'

_publ_section_title
;
 Experimental Insights into the Electronic Nature, Spectral Features, and
 Role of Entropy in Short
 CH<sub>3</sub>&#x00B7;&#x00B7;&#x00B7;CH<sub>3</sub> Hydrophobic
 Interactions.
;
_journal_issue 22
_journal_name_full 'The journal of physical chemistry letters'
_journal_page_first 7224
_journal_page_last 7229
_journal_paper_doi 10.1021/acs.jpclett.9b02734
_journal_volume 10
_journal_year 2019
_chemical_formula_sum 'C10 H14 N2 O4'
_chemical_formula_weight 226.23
_space_group_crystal_system triclinic
_space_group_IT_number 2
_space_group_name_Hall '-P 1'
_space_group_name_H-M_alt 'P -1'
_atom_sites_solution_hydrogens difmap
_audit_creation_method SHELXL-2018/3
_cell_angle_alpha 82.304(5)
_cell_angle_beta 81.080(6)
_cell_angle_gamma 86.244(6)
_cell_formula_units_Z 1
_cell_length_a 3.9491(3)
_cell_length_b 8.3309(5)
_cell_length_c 8.6409(4)
_cell_measurement_temperature 293(2)
_cell_measurement_theta_max 30.0
_cell_measurement_theta_min 2.0
_cell_volume 278.02(3)
_computing_structure_refinement 'SHELXL-2018/3 (Sheldrick, 2018)'
_diffrn_ambient_temperature 293(2)
_diffrn_measured_fraction_theta_full 0.800
_diffrn_measured_fraction_theta_max 0.790
_diffrn_measurement_device_type KOALA
_diffrn_measurement_method Laue
_diffrn_radiation_type neutrons
_diffrn_radiation_wavelength 0.850
_diffrn_reflns_av_R_equivalents 0.1089
_diffrn_reflns_av_unetI/netI 0.0613
_diffrn_reflns_Laue_measured_fraction_full 0.800
_diffrn_reflns_Laue_measured_fraction_max 0.790
_diffrn_reflns_limit_h_max 5
_diffrn_reflns_limit_h_min -5
_diffrn_reflns_limit_k_max 11
_diffrn_reflns_limit_k_min -11
_diffrn_reflns_limit_l_max 11
_diffrn_reflns_limit_l_min -11
_diffrn_reflns_number 1098
_diffrn_reflns_point_group_measured_fraction_full 0.800
_diffrn_reflns_point_group_measured_fraction_max 0.790
_diffrn_reflns_theta_full 30.664
_diffrn_reflns_theta_max 34.607
_diffrn_reflns_theta_min 6.137
_diffrn_source 'nuclear reactor'
_exptl_absorpt_coefficient_mu 0.162
_exptl_crystal_density_diffrn 1.351
_exptl_crystal_description block
_exptl_crystal_F_000 120
_exptl_crystal_size_max 1.800
_exptl_crystal_size_mid 0.800
_exptl_crystal_size_min 0.800
_refine_diff_density_max 0.752
_refine_diff_density_min -0.802
_refine_diff_density_rms 0.162
_refine_ls_extinction_method none
_refine_ls_goodness_of_fit_ref 1.102
_refine_ls_hydrogen_treatment refall
_refine_ls_matrix_type full
_refine_ls_number_parameters 136
_refine_ls_number_reflns 1098
_refine_ls_number_restraints 0
_refine_ls_restrained_S_all 1.102
_refine_ls_R_factor_all 0.1200
_refine_ls_R_factor_gt 0.0778
_refine_ls_shift/su_max 0.000
_refine_ls_shift/su_mean 0.000
_refine_ls_structure_factor_coef Fsqd
_refine_ls_weighting_details 'w=1/[\s^2^(Fo^2^)+(0.0623P)^2^+3.7255P] where P=(Fo^2^+2Fc^2^)/3'
_refine_ls_weighting_scheme calc
_refine_ls_wR_factor_gt 0.1703
_refine_ls_wR_factor_ref 0.1924
_reflns_Friedel_coverage 0.000
_reflns_number_gt 752
_reflns_number_total 1098
_reflns_threshold_expression 'I > 2\s(I)'
_cod_data_source_file jz9b02734_si_003.cif
_cod_data_source_block TMP-OA-neut-order
_cod_depositor_comments 'Adding full bibliography for 8000326--8000347.cif.'
_cod_database_code 8000346
_shelx_shelxl_version_number 2018/3
_shelx_space_group_comment
;
The symmetry employed for this shelxl refinement is uniquely defined
by the following loop, which should always be used as a source of
symmetry information in preference to the above space-group names.
They are only intended as comments.
;
_shelx_estimated_absorpt_t_min 0.759
_shelx_estimated_absorpt_t_max 0.881

loop_
_space_group_symop_operation_xyz
'x, y, z'
'-x, -y, -z'

loop_
_atom_site_label
_atom_site_type_symbol
_atom_site_fract_x
_atom_site_fract_y
_atom_site_fract_z
_atom_site_U_iso_or_equiv
_atom_site_adp_type
_atom_site_occupancy
_atom_site_site_symmetry_order
_atom_site_calc_flag
O2 O 0.4289(15) 0.8031(5) 0.0927(5) 0.0589(13) Uani 1 1 d
O1 O 0.631(2) 1.0108(6) 0.1806(6) 0.083(2) Uani 1 1 d
C1 C 0.5234(11) 0.9513(4) 0.0804(3) 0.0483(10) Uani 1 1 d
H2 H 0.455(2) 0.7401(8) 0.1979(9) 0.063(2) Uani 1 1 d
N1 N 0.4753(6) 0.6064(2) 0.3668(2) 0.0338(6) Uani 1 1 d
C4 C 0.6502(8) 0.4635(3) 0.3566(3) 0.0327(7) Uani 1 1 d
C2 C 0.3252(8) 0.6449(3) 0.5076(3) 0.0324(7) Uani 1 1 d
C5 C 0.8129(12) 0.4269(5) 0.1955(4) 0.0495(9) Uani 1 1 d
H5A H 0.758(6) 0.5158(19) 0.1119(12) 0.165(9) Uani 1 1 d
H5B H 0.726(4) 0.3212(19) 0.1667(15) 0.116(5) Uani 1 1 d
H5C H 1.066(4) 0.397(3) 0.1889(17) 0.146(8) Uani 1 1 d
C3 C 0.1399(11) 0.8079(4) 0.5117(5) 0.0474(9) Uani 1 1 d
H3A H 0.271(4) 0.8875(14) 0.549(3) 0.173(10) Uani 1 1 d
H3C H -0.095(4) 0.8029(17) 0.587(2) 0.131(6) Uani 1 1 d
H3B H 0.068(6) 0.8507(17) 0.4060(15) 0.148(8) Uani 1 1 d

loop_
_atom_site_aniso_label
_atom_site_aniso_U_11
_atom_site_aniso_U_22
_atom_site_aniso_U_33
_atom_site_aniso_U_23
_atom_site_aniso_U_13
_atom_site_aniso_U_12
O2 0.113(4) 0.0288(17) 0.038(2) 0.0046(15) -0.025(2) -0.013(2)
O1 0.166(7) 0.046(2) 0.050(3) 0.0135(19) -0.055(3) -0.040(3)
C1 0.089(3) 0.0302(14) 0.0282(15) 0.0039(11) -0.0192(16) -0.0097(15)
H2 0.100(6) 0.038(3) 0.054(4) 0.000(3) -0.017(4) -0.007(3)
N1 0.0567(14) 0.0211(8) 0.0214(8) 0.0038(6) -0.0048(8) -0.0008(8)
C4 0.0449(18) 0.0266(12) 0.0259(12) -0.0039(9) -0.0021(11) -0.0030(11)
C2 0.0475(18) 0.0213(11) 0.0275(12) -0.0016(9) -0.0047(11) -0.0002(11)
C5 0.067(3) 0.052(2) 0.0286(15) -0.0133(14) 0.0032(16) 0.0018(17)
H5A 0.31(2) 0.113(10) 0.035(5) 0.005(5) 0.046(8) 0.084(12)
H5B 0.153(13) 0.121(10) 0.080(7) -0.059(7) 0.013(7) -0.025(9)
H5C 0.081(9) 0.28(3) 0.078(8) -0.080(12) 0.014(6) 0.017(12)
C3 0.060(3) 0.0288(15) 0.054(2) -0.0101(14) -0.0127(18) 0.0120(15)
H3A 0.115(10) 0.046(5) 0.40(3) -0.084(11) -0.122(15) 0.032(6)
H3C 0.094(9) 0.088(8) 0.184(16) 0.004(9) 0.030(10) 0.033(7)
H3B 0.27(2) 0.089(8) 0.075(7) -0.004(6) -0.038(10) 0.101(11)

loop_
_atom_type_symbol
_atom_type_description
_atom_type_scat_dispersion_real
_atom_type_scat_dispersion_imag
_atom_type_scat_source
C C 0.0056 0.0025 'Neutron Data Booklet, ILL Grenoble, France (2003) ISBN 0-9704143-7-4'
H H 0.0000 0.0000 'Neutron Data Booklet, ILL Grenoble, France (2003) ISBN 0-9704143-7-4'
N N 0.0100 0.0049 'Neutron Data Booklet, ILL Grenoble, France (2003) ISBN 0-9704143-7-4'
O O 0.0172 0.0091 'Neutron Data Booklet, ILL Grenoble, France (2003) ISBN 0-9704143-7-4'

loop_
_geom_angle_atom_site_label_1
_geom_angle_atom_site_label_2
_geom_angle_atom_site_label_3
_geom_angle
_geom_angle_site_symmetry_1
_geom_angle_site_symmetry_3
H2 O2 C1 112.6(5) . .
O1 C1 O2 125.5(3) . .
O1 C1 C1 122.0(4) . 2_675
O2 C1 C1 112.5(4) . 2_675
C2 N1 C4 119.9(2) . .
N1 C4 C2 120.1(2) . 2_666
N1 C4 C5 117.5(3) . .
C2 C4 C5 122.4(3) 2_666 .
N1 C2 C4 120.0(2) . 2_666
N1 C2 C3 117.4(2) . .
C4 C2 C3 122.6(3) 2_666 .
H5A C5 H5C 113.2(17) . .
H5A C5 H5B 106.5(16) . .
H5C C5 H5B 100.0(16) . .
H5A C5 C4 111.2(7) . .
H5C C5 C4 113.1(8) . .
H5B C5 C4 112.1(8) . .
H3A C3 H3B 111.2(18) . .
H3A C3 H3C 105.6(19) . .
H3B C3 H3C 102.4(17) . .
H3A C3 C2 112.9(7) . .
H3B C3 C2 111.5(8) . .
H3C C3 C2 112.6(8) . .

loop_
_geom_bond_atom_site_label_1
_geom_bond_atom_site_label_2
_geom_bond_distance
_geom_bond_site_symmetry_2
O2 H2 1.003(8) .
O2 C1 1.299(5) .
O1 C1 1.197(5) .
C1 C1 1.543(5) 2_675
N1 C2 1.338(3) .
N1 C4 1.343(4) .
C4 C2 1.393(3) 2_666
C4 C5 1.501(4) .
C2 C3 1.501(4) .
C5 H5A 1.001(14) .
C5 H5C 1.009(18) .
C5 H5B 1.039(14) .
C3 H3A 0.984(14) .
C3 H3B 1.010(13) .
C3 H3C 1.044(16) .
